data_4076603
loop_
_publ_author_name
'Juli\'a-Hern\'andez, Francisco'
'Arcas, Aurelia'
'Bautista, Delia'
'Vicente, Jos\'e'

_publ_section_title
;
 Synthesis and Hydrolysis of Cationic Palladium(II)
 2,6-Diacetylpyridine Dimethyl Ketal Complexes. Cyclopalladation of
 2,6-Diacetylpyridine. Palladium-Catalyzed Synthesis of a
 1,5-Benzodiazepine&#x2020;
;
_journal_issue 9
_journal_name_full Organometallics
_journal_page_first 3736
_journal_paper_doi 10.1021/om300217k
_journal_volume 31
_journal_year 2012
_chemical_formula_sum 'C11 H11 Cl N2 O6 Pd'
_chemical_formula_weight 409.07
_chemical_name_systematic
; 
 ? 
;
_space_group_IT_number 14
_symmetry_cell_setting monoclinic
_symmetry_space_group_name_Hall '-P 2yn'
_symmetry_space_group_name_H-M 'P 1 21/n 1'
_atom_sites_solution_hydrogens geom
_atom_sites_solution_primary direct
_atom_sites_solution_secondary difmap
_audit_creation_method SHELXL-97
_cell_angle_alpha 90.00
_cell_angle_beta 104.965(2)
_cell_angle_gamma 90.00
_cell_formula_units_Z 4
_cell_length_a 7.6698(4)
_cell_length_b 23.7216(12)
_cell_length_c 7.8644(4)
_cell_measurement_reflns_used 5718
_cell_measurement_temperature 100(2)
_cell_measurement_theta_max 28.13
_cell_measurement_theta_min 2.81
_cell_volume 1382.32(12)
_computing_cell_refinement 'Bruker SAINT'
_computing_data_collection 'Bruker SMART'
_computing_data_reduction 'Bruker SAINT'
_computing_molecular_graphics 'Bruker SHELXTL'
_computing_publication_material 'Bruker SHELXTL'
_computing_structure_refinement 'SHELXL-97 (Sheldrick, 1997)'
_computing_structure_solution 'SHELXS-97 (Sheldrick, 1990)'
_diffrn_ambient_temperature 100(2)
_diffrn_detector_area_resol_mean 8.26
_diffrn_measured_fraction_theta_full 0.998
_diffrn_measured_fraction_theta_max 0.941
_diffrn_measurement_device_type 'Bruker SMART APEX CCD'
_diffrn_measurement_method \w-scan
_diffrn_radiation_monochromator graphite
_diffrn_radiation_source 'fine-focus sealed tube'
_diffrn_radiation_type MoK\a
_diffrn_radiation_wavelength 0.71073
_diffrn_reflns_av_R_equivalents 0.0168
_diffrn_reflns_av_sigmaI/netI 0.0126
_diffrn_reflns_limit_h_max 10
_diffrn_reflns_limit_h_min -10
_diffrn_reflns_limit_k_max 31
_diffrn_reflns_limit_k_min -31
_diffrn_reflns_limit_l_max 10
_diffrn_reflns_limit_l_min -10
_diffrn_reflns_number 15633
_diffrn_reflns_theta_full 26.00
_diffrn_reflns_theta_max 28.13
_diffrn_reflns_theta_min 2.82
_exptl_absorpt_coefficient_mu 1.564
_exptl_absorpt_correction_T_max 0.8468
_exptl_absorpt_correction_T_min 0.771
_exptl_absorpt_correction_type multi-scan
_exptl_absorpt_process_details SADABS
_exptl_crystal_colour orange
_exptl_crystal_density_diffrn 1.966
_exptl_crystal_density_method 'not measured'
_exptl_crystal_description neddle
_exptl_crystal_F_000 808
_exptl_crystal_size_max 0.23
_exptl_crystal_size_mid 0.23
_exptl_crystal_size_min 0.11
_refine_diff_density_max 0.613
_refine_diff_density_min -0.583
_refine_diff_density_rms 0.082
_refine_ls_extinction_method none
_refine_ls_goodness_of_fit_ref 1.102
_refine_ls_hydrogen_treatment 'rigid methyls, other riding'
_refine_ls_matrix_type full
_refine_ls_number_parameters 192
_refine_ls_number_reflns 3197
_refine_ls_number_restraints 0
_refine_ls_restrained_S_all 1.102
_refine_ls_R_factor_all 0.0234
_refine_ls_R_factor_gt 0.0225
_refine_ls_shift/su_max 0.001
_refine_ls_shift/su_mean 0.000
_refine_ls_structure_factor_coef Fsqd
_refine_ls_weighting_details 'calc w=1/[\s^2^(Fo^2^)+(0.0277P)^2^+1.2715P] where P=(Fo^2^+2Fc^2^)/3'
_refine_ls_weighting_scheme calc
_refine_ls_wR_factor_gt 0.0560
_refine_ls_wR_factor_ref 0.0565
_reflns_number_gt 3097
_reflns_number_total 3197
_reflns_threshold_expression >2sigma(I)
_cod_duplicate_entry 4078291
_cod_data_source_file om300217k_si_002.cif
_cod_data_source_block fjd871s
_cod_original_sg_symbol_H-M 'P 2(1)/n'
_cod_database_code 4076603

loop_
_symmetry_equiv_pos_as_xyz
'x, y, z'
'-x+1/2, y+1/2, -z+1/2'
'-x, -y, -z'
'x-1/2, -y-1/2, z-1/2'

loop_
_atom_site_label
_atom_site_type_symbol
_atom_site_fract_x
_atom_site_fract_y
_atom_site_fract_z
_atom_site_U_iso_or_equiv
_atom_site_adp_type
_atom_site_occupancy
_atom_site_symmetry_multiplicity
_atom_site_calc_flag
_atom_site_refinement_flags
Pd1 Pd 0.81006(2) 0.020722(6) 0.529139(18) 0.01979(6) Uani 1 1 d .
N1 N 0.7681(2) 0.08239(7) 0.3554(2) 0.0188(3) Uani 1 1 d .
N2 N 0.8297(2) -0.04550(7) 0.6919(2) 0.0242(3) Uani 1 1 d .
O1 O 0.9031(2) 0.09900(6) 0.69384(18) 0.0248(3) Uani 1 1 d .
O2 O 0.6968(2) -0.01455(6) 0.0174(2) 0.0334(4) Uani 1 1 d .
C1 C 0.6884(3) -0.02618(8) 0.3188(3) 0.0254(4) Uani 1 1 d .
H1A H 0.7510 -0.0628 0.3220 0.030 Uiso 1 1 calc R
H1B H 0.5613 -0.0335 0.3185 0.030 Uiso 1 1 calc R
C2 C 0.6970(3) 0.00634(9) 0.1574(3) 0.0241(4) Uani 1 1 d .
C3 C 0.7103(3) 0.06907(8) 0.1845(3) 0.0210(4) Uani 1 1 d .
C4 C 0.6778(3) 0.11034(9) 0.0555(3) 0.0237(4) Uani 1 1 d .
H4 H 0.6369 0.1006 -0.0655 0.028 Uiso 1 1 calc R
C5 C 0.7065(3) 0.16613(9) 0.1075(3) 0.0257(4) Uani 1 1 d .
H5 H 0.6827 0.1954 0.0220 0.031 Uiso 1 1 calc R
C6 C 0.7704(3) 0.17925(8) 0.2857(3) 0.0241(4) Uani 1 1 d .
H6 H 0.7927 0.2173 0.3224 0.029 Uiso 1 1 calc R
C7 C 0.8008(2) 0.13608(8) 0.4083(3) 0.0202(4) Uani 1 1 d .
C8 C 0.8725(3) 0.14218(9) 0.6040(3) 0.0221(4) Uani 1 1 d .
C9 C 0.9030(3) 0.19979(9) 0.6819(3) 0.0272(4) Uani 1 1 d .
H9A H 0.9604 0.1968 0.8083 0.041 Uiso 1 1 calc R
H9B H 0.7871 0.2193 0.6639 0.041 Uiso 1 1 calc R
H9C H 0.9817 0.2211 0.6248 0.041 Uiso 1 1 calc R
C10 C 0.8210(3) -0.08324(9) 0.7777(3) 0.0229(4) Uani 1 1 d .
C11 C 0.8103(3) -0.13089(9) 0.8905(3) 0.0304(5) Uani 1 1 d .
H11A H 0.8659 -0.1208 1.0134 0.046 Uiso 1 1 calc R
H11B H 0.8744 -0.1631 0.8574 0.046 Uiso 1 1 calc R
H11C H 0.6835 -0.1409 0.8770 0.046 Uiso 1 1 calc R
Cl1 Cl 0.38693(6) 0.18469(2) 0.60167(6) 0.02258(10) Uani 1 1 d .
O3 O 0.4964(2) 0.13825(7) 0.5717(3) 0.0410(4) Uani 1 1 d .
O4 O 0.4740(3) 0.23668(7) 0.5807(3) 0.0457(5) Uani 1 1 d .
O5 O 0.3634(2) 0.18153(7) 0.7767(2) 0.0372(4) Uani 1 1 d .
O6 O 0.2138(2) 0.18294(11) 0.4788(2) 0.0567(6) Uani 1 1 d .

loop_
_atom_site_aniso_label
_atom_site_aniso_U_11
_atom_site_aniso_U_22
_atom_site_aniso_U_33
_atom_site_aniso_U_23
_atom_site_aniso_U_13
_atom_site_aniso_U_12
Pd1 0.02345(9) 0.01825(9) 0.01870(9) 0.00092(5) 0.00733(6) 0.00215(5)
N1 0.0189(7) 0.0185(7) 0.0202(8) -0.0002(6) 0.0071(6) 0.0008(6)
N2 0.0286(9) 0.0230(8) 0.0219(8) 0.0003(7) 0.0082(7) 0.0037(7)
O1 0.0275(7) 0.0245(7) 0.0217(7) -0.0012(6) 0.0049(6) 0.0031(6)
O2 0.0483(10) 0.0274(8) 0.0265(8) -0.0049(6) 0.0133(7) 0.0034(7)
C1 0.0339(11) 0.0178(9) 0.0242(10) -0.0013(7) 0.0068(8) -0.0020(8)
C2 0.0252(10) 0.0225(9) 0.0245(10) -0.0013(8) 0.0062(8) 0.0024(8)
C3 0.0201(9) 0.0218(9) 0.0217(9) 0.0000(7) 0.0066(7) 0.0001(7)
C4 0.0248(10) 0.0248(10) 0.0213(9) 0.0003(8) 0.0054(7) -0.0015(8)
C5 0.0257(10) 0.0240(10) 0.0265(10) 0.0055(8) 0.0049(8) -0.0022(8)
C6 0.0242(10) 0.0182(9) 0.0294(10) -0.0005(8) 0.0060(8) -0.0034(7)
C7 0.0182(9) 0.0214(9) 0.0218(9) -0.0024(7) 0.0068(7) -0.0011(7)
C8 0.0180(9) 0.0252(10) 0.0232(9) -0.0028(8) 0.0054(7) 0.0005(7)
C9 0.0261(10) 0.0258(10) 0.0287(10) -0.0064(8) 0.0055(8) -0.0017(8)
C10 0.0247(9) 0.0252(10) 0.0193(9) -0.0022(8) 0.0067(7) 0.0046(8)
C11 0.0424(12) 0.0235(10) 0.0282(11) 0.0049(8) 0.0146(9) 0.0068(9)
Cl1 0.0209(2) 0.0221(2) 0.0250(2) -0.00140(17) 0.00636(17) 0.00212(17)
O3 0.0336(9) 0.0226(8) 0.0752(13) -0.0074(8) 0.0294(9) 0.0005(7)
O4 0.0461(10) 0.0218(8) 0.0778(14) 0.0140(8) 0.0317(10) 0.0059(7)
O5 0.0472(10) 0.0393(9) 0.0266(8) 0.0088(7) 0.0122(7) 0.0098(8)
O6 0.0277(9) 0.1013(18) 0.0352(10) -0.0299(10) -0.0024(8) 0.0090(10)

loop_
_atom_type_symbol
_atom_type_description
_atom_type_scat_dispersion_real
_atom_type_scat_dispersion_imag
_atom_type_scat_source
C C 0.0033 0.0016 'International Tables Vol C Tables 4.2.6.8 and 6.1.1.4'
H H 0.0000 0.0000 'International Tables Vol C Tables 4.2.6.8 and 6.1.1.4'
N N 0.0061 0.0033 'International Tables Vol C Tables 4.2.6.8 and 6.1.1.4'
O O 0.0106 0.0060 'International Tables Vol C Tables 4.2.6.8 and 6.1.1.4'
Pd Pd -0.9988 1.0072 'International Tables Vol C Tables 4.2.6.8 and 6.1.1.4'
Cl Cl 0.1484 0.1585 'International Tables Vol C Tables 4.2.6.8 and 6.1.1.4'

loop_
_geom_angle_atom_site_label_1
_geom_angle_atom_site_label_2
_geom_angle_atom_site_label_3
_geom_angle
_geom_angle_site_symmetry_3
N1 Pd1 N2 174.28(7) .
N1 Pd1 C1 83.25(7) .
N2 Pd1 C1 91.95(8) .
N1 Pd1 O1 76.08(6) .
N2 Pd1 O1 108.39(6) .
C1 Pd1 O1 158.72(7) .
N1 Pd1 Pd1 96.89(4) 3_756
N2 Pd1 Pd1 86.00(5) 3_756
C1 Pd1 Pd1 87.62(7) 3_756
O1 Pd1 Pd1 99.70(4) 3_756
C3 N1 C7 121.41(17) .
C3 N1 Pd1 118.22(13) .
C7 N1 Pd1 120.35(13) .
C10 N2 Pd1 172.55(17) .
C8 O1 Pd1 111.55(12) .
C2 C1 Pd1 107.39(13) .
O2 C2 C1 124.77(19) .
O2 C2 C3 121.33(19) .
C1 C2 C3 113.89(17) .
N1 C3 C4 121.22(18) .
N1 C3 C2 111.62(17) .
C4 C3 C2 127.08(18) .
C3 C4 C5 118.28(19) .
C4 C5 C6 119.83(19) .
C7 C6 C5 119.15(18) .
N1 C7 C6 120.08(18) .
N1 C7 C8 113.47(17) .
C6 C7 C8 126.44(18) .
O1 C8 C9 122.66(18) .
O1 C8 C7 118.22(17) .
C9 C8 C7 119.12(18) .
N2 C10 C11 178.9(2) .
O6 Cl1 O4 109.10(14) .
O6 Cl1 O5 108.79(11) .
O4 Cl1 O5 109.47(12) .
O6 Cl1 O3 110.28(12) .
O4 Cl1 O3 109.32(10) .
O5 Cl1 O3 109.87(11) .

loop_
_geom_bond_atom_site_label_1
_geom_bond_atom_site_label_2
_geom_bond_distance
_geom_bond_site_symmetry_2
Pd1 N1 1.9705(16) .
Pd1 N2 2.0072(17) .
Pd1 C1 2.012(2) .
Pd1 O1 2.2711(14) .
Pd1 Pd1 3.2179(3) 3_756
N1 C3 1.340(2) .
N1 C7 1.343(2) .
N2 C10 1.133(3) .
O1 C8 1.232(2) .
O2 C2 1.207(3) .
C1 C2 1.501(3) .
C2 C3 1.503(3) .
C3 C4 1.385(3) .
C4 C5 1.386(3) .
C5 C6 1.395(3) .
C6 C7 1.385(3) .
C7 C8 1.501(3) .
C8 C9 1.491(3) .
C10 C11 1.452(3) .
Cl1 O6 1.4267(18) .
Cl1 O4 1.4324(17) .
Cl1 O5 1.4357(16) .
Cl1 O3 1.4409(16) .

loop_
_geom_hbond_atom_site_label_D
_geom_hbond_atom_site_label_H
_geom_hbond_atom_site_label_A
_geom_hbond_distance_DH
_geom_hbond_distance_HA
_geom_hbond_distance_DA
_geom_hbond_angle_DHA
_geom_hbond_site_symmetry_A
C9 H9B O4 0.98 2.36 3.297(3) 160.8 .
C6 H6 O5 0.95 2.51 3.383(3) 153.5 4_665
C11 H11A O1 0.98 2.57 3.518(3) 163.0 3_757
